data_2211547
loop_
_publ_author_name
'Braunschweig, Holger'
'Kupfer, Thomas'

_publ_section_title
;
 Bis(\h^6^-trimethylsilylbenzene)chromium(0)
;
_journal_coeditor_code NG2156
_journal_issue 12
_journal_name_full 'Acta Crystallographica Section E'
_journal_page_first m3502
_journal_page_last m3503
_journal_paper_doi 10.1107/S1600536806049154
_journal_volume 62
_journal_year 2006
_chemical_formula_iupac '[Cr (C9 H14 Si1)2]'
_chemical_formula_moiety 'C18 H28 Cr Si2'
_chemical_formula_sum 'C18 H28 Cr Si2'
_chemical_formula_weight 352.58
_chemical_name_common
;
Bis(\h^6^-trimethylsilylbenzene)chromium(0)
;
_space_group_IT_number 19
_symmetry_cell_setting orthorhombic
_symmetry_space_group_name_Hall 'P 2ac 2ab'
_symmetry_space_group_name_H-M 'P 21 21 21'
_atom_sites_solution_hydrogens geom
_atom_sites_solution_primary direct
_atom_sites_solution_secondary difmap
_cell_angle_alpha 90.00
_cell_angle_beta 90.00
_cell_angle_gamma 90.00
_cell_formula_units_Z 4
_cell_length_a 6.4586(2)
_cell_length_b 16.7064(6)
_cell_length_c 17.0965(6)
_cell_measurement_reflns_used 4816
_cell_measurement_temperature 100(2)
_cell_measurement_theta_max 26.02
_cell_measurement_theta_min 2.71
_cell_volume 1844.71(11)
_computing_cell_refinement 'SAINT-Plus (Bruker, 2004)'
_computing_data_collection 'APEX2 (Bruker, 2004)'
_computing_data_reduction SAINT-Plus
_computing_molecular_graphics 'ORTEP in SHELTLTL (Bruker, 1998)'
_computing_publication_material SHELXL97
_computing_structure_refinement 'SHELXL97 (Sheldrick, 1997)'
_computing_structure_solution 'SHELXS97 (Sheldrick, 1997)'
_diffrn_ambient_temperature 100(2)
_diffrn_measured_fraction_theta_full 0.973
_diffrn_measured_fraction_theta_max 0.973
_diffrn_measurement_device_type 'Bruker APEX2 area-detector'
_diffrn_measurement_method '\f and \w'
_diffrn_radiation_monochromator 'multi-layer mirror'
_diffrn_radiation_source 'rotating anode'
_diffrn_radiation_type MoK\a
_diffrn_radiation_wavelength 0.71073
_diffrn_reflns_av_R_equivalents 0.0301
_diffrn_reflns_av_sigmaI/netI 0.0410
_diffrn_reflns_limit_h_max 7
_diffrn_reflns_limit_h_min -7
_diffrn_reflns_limit_k_max 18
_diffrn_reflns_limit_k_min -20
_diffrn_reflns_limit_l_max 17
_diffrn_reflns_limit_l_min -20
_diffrn_reflns_number 8279
_diffrn_reflns_theta_full 26.00
_diffrn_reflns_theta_max 26.03
_diffrn_reflns_theta_min 2.38
_diffrn_standards_decay_% 0
_diffrn_standards_interval_count 0
_diffrn_standards_interval_time 0
_diffrn_standards_number 0
_exptl_absorpt_coefficient_mu 0.743
_exptl_absorpt_correction_T_max 0.9745
_exptl_absorpt_correction_T_min 0.8361
_exptl_absorpt_correction_type multi-scan
_exptl_absorpt_process_details '(SADABS; Sheldrick, 1996)'
_exptl_crystal_colour orange
_exptl_crystal_density_diffrn 1.270
_exptl_crystal_density_method 'not measured'
_exptl_crystal_description needle
_exptl_crystal_F_000 752
_exptl_crystal_size_max 0.25
_exptl_crystal_size_mid 0.09
_exptl_crystal_size_min 0.04
_refine_diff_density_max 0.366
_refine_diff_density_min -0.218
_refine_ls_abs_structure_details 'Flack (1983), 1446 Friedel pairs'
_refine_ls_abs_structure_Flack 0.003(17)
_refine_ls_extinction_method none
_refine_ls_goodness_of_fit_ref 1.082
_refine_ls_hydrogen_treatment constr
_refine_ls_matrix_type full
_refine_ls_number_parameters 190
_refine_ls_number_reflns 3490
_refine_ls_number_restraints 0
_refine_ls_restrained_S_all 1.082
_refine_ls_R_factor_all 0.0279
_refine_ls_R_factor_gt 0.0243
_refine_ls_shift/su_max 0.002
_refine_ls_shift/su_mean 0.000
_refine_ls_structure_factor_coef Fsqd
_refine_ls_weighting_details 'calc w=1/[\s^2^(Fo^2^)+(0.0304P)^2^+0.1864P] where P=(Fo^2^+2Fc^2^)/3'
_refine_ls_weighting_scheme calc
_refine_ls_wR_factor_gt 0.0654
_refine_ls_wR_factor_ref 0.0669
_reflns_number_gt 3230
_reflns_number_total 3490
_reflns_threshold_expression I>2\s(I)
_cod_data_source_file ng2156.cif
_cod_data_source_block I
_cod_depositor_comments
;
The following automatic conversions were performed:
'_symmetry_cell_setting' value 'Orthorhombic' changed to 'orthorhombic'
according to '/home/saulius/struct/CIF-dictionaries/cif_core.dic'
dictionary named 'cif_core.dic' version 2.4.1 from 2010-06-29.

Automatic conversion script
Id: cif_fix_enum 1527 2010-12-29 10:47:43Z saulius 

The following automatic conversions were performed:

'_symmetry_cell_setting' value 'Orthorhombic' changed to
'orthorhombic' according to
/home/saulius/struct/CIF-dictionaries/cif_core.dic dictionary named
'cif_core.dic' version 2.4.1 from 2010-06-29.

Automatic conversion script
Id: cif_fix_values 1715 2011-07-08 13:25:40Z adriana 
;
_cod_database_code 2211547
_cod_database_fobs_code 2211547

loop_
_symmetry_equiv_pos_as_xyz
'x, y, z'
'-x+1/2, -y, z+1/2'
'-x, y+1/2, -z+1/2'
'x+1/2, -y+1/2, -z'

loop_
_atom_site_type_symbol
_atom_site_label
_atom_site_fract_x
_atom_site_fract_y
_atom_site_fract_z
_atom_site_U_iso_or_equiv
_atom_site_adp_type
_atom_site_calc_flag
_atom_site_refinement_flags
_atom_site_occupancy
Cr Cr1 0.20358(5) 0.401401(19) 0.382439(18) 0.01051(9) Uani d . 1
Si Si1 0.17410(10) 0.19701(3) 0.29508(3) 0.01382(14) Uani d . 1
C C1 0.3158(4) 0.22168(14) 0.20288(12) 0.0223(5) Uani d . 1
H H1A 0.2833 0.1816 0.1629 0.033 Uiso calc R 1
H H1B 0.4652 0.2216 0.2130 0.033 Uiso calc R 1
H H1C 0.2733 0.2747 0.1844 0.033 Uiso calc R 1
Si Si2 0.23039(9) 0.59753(3) 0.47780(3) 0.01335(13) Uani d . 1
C C2 0.2631(4) 0.09619(12) 0.32887(13) 0.0220(5) Uani d . 1
H H2A 0.2349 0.0564 0.2881 0.033 Uiso calc R 1
H H2B 0.1889 0.0815 0.3767 0.033 Uiso calc R 1
H H2C 0.4122 0.0979 0.3395 0.033 Uiso calc R 1
C C3 -0.1104(4) 0.19395(14) 0.27602(13) 0.0202(5) Uani d . 1
H H3A -0.1396 0.1549 0.2347 0.030 Uiso calc R 1
H H3B -0.1578 0.2470 0.2594 0.030 Uiso calc R 1
H H3C -0.1832 0.1783 0.3239 0.030 Uiso calc R 1
C C4 0.5089(3) 0.58934(13) 0.50617(13) 0.0187(5) Uani d . 1
H H4A 0.5369 0.6250 0.5504 0.028 Uiso calc R 1
H H4B 0.5962 0.6046 0.4617 0.028 Uiso calc R 1
H H4C 0.5398 0.5340 0.5213 0.028 Uiso calc R 1
C C5 0.1763(4) 0.70327(13) 0.44853(13) 0.0219(5) Uani d . 1
H H5A 0.2048 0.7390 0.4927 0.033 Uiso calc R 1
H H5B 0.0306 0.7084 0.4332 0.033 Uiso calc R 1
H H5C 0.2650 0.7179 0.4043 0.033 Uiso calc R 1
C C6 0.0646(4) 0.57160(14) 0.56335(13) 0.0218(5) Uani d . 1
H H6A 0.0957 0.6079 0.6068 0.033 Uiso calc R 1
H H6B 0.0925 0.5163 0.5794 0.033 Uiso calc R 1
H H6C -0.0815 0.5769 0.5488 0.033 Uiso calc R 1
C C11 0.2297(3) 0.27179(11) 0.37406(12) 0.0132(4) Uani d . 1
C C12 0.4284(3) 0.30704(12) 0.38292(13) 0.0144(4) Uani d . 1
H H12A 0.5341 0.2945 0.3463 0.017 Uiso calc R 1
C C13 0.4725(4) 0.36016(13) 0.44463(13) 0.0162(5) Uani d . 1
H H13A 0.6070 0.3826 0.4496 0.019 Uiso calc R 1
C C14 0.3164(4) 0.37998(12) 0.49899(12) 0.0161(5) Uani d . 1
H H14A 0.3455 0.4158 0.5407 0.019 Uiso calc R 1
C C15 0.1182(4) 0.34670(12) 0.49122(13) 0.0161(5) Uani d . 1
H H15A 0.0124 0.3602 0.5275 0.019 Uiso calc R 1
C C16 0.0762(3) 0.29299(12) 0.42935(12) 0.0138(5) Uani d . 1
H H16A -0.0585 0.2706 0.4248 0.017 Uiso calc R 1
C C21 0.1759(3) 0.52965(11) 0.39308(12) 0.0131(4) Uani d . 1
C C22 0.3324(4) 0.51008(12) 0.33785(12) 0.0151(5) Uani d . 1
H H22A 0.4666 0.5327 0.3434 0.018 Uiso calc R 1
C C23 0.2924(4) 0.45752(12) 0.27475(12) 0.0170(5) Uani d . 1
H H23A 0.3991 0.4451 0.2385 0.020 Uiso calc R 1
C C24 0.0946(4) 0.42359(13) 0.26570(13) 0.0181(5) Uani d . 1
H H24A 0.0676 0.3884 0.2233 0.022 Uiso calc R 1
C C25 -0.0630(4) 0.44184(13) 0.31945(13) 0.0171(5) Uani d . 1
H H25A -0.1963 0.4186 0.3136 0.021 Uiso calc R 1
C C26 -0.0236(3) 0.49469(12) 0.38218(13) 0.0137(4) Uani d . 1
H H26A -0.1319 0.5072 0.4178 0.016 Uiso calc R 1

loop_
_atom_site_aniso_label
_atom_site_aniso_U_11
_atom_site_aniso_U_22
_atom_site_aniso_U_33
_atom_site_aniso_U_12
_atom_site_aniso_U_13
_atom_site_aniso_U_23
Cr1 0.01369(17) 0.00839(15) 0.00944(17) 0.00043(13) -0.00031(13) 0.00023(12)
Si1 0.0150(3) 0.0126(3) 0.0139(3) 0.0010(2) -0.0016(2) -0.0032(2)
C1 0.0204(13) 0.0269(12) 0.0195(12) 0.0024(10) 0.0026(11) -0.0044(9)
Si2 0.0152(3) 0.0108(3) 0.0140(3) 0.0009(2) -0.0007(2) -0.0008(2)
C2 0.0292(15) 0.0122(10) 0.0246(12) 0.0020(11) -0.0062(10) -0.0044(10)
C3 0.0176(12) 0.0214(12) 0.0215(13) -0.0020(10) -0.0029(9) -0.0049(10)
C4 0.0178(12) 0.0152(12) 0.0231(12) -0.0009(9) -0.0024(9) -0.0004(10)
C5 0.0303(14) 0.0151(11) 0.0204(12) 0.0060(11) -0.0051(10) -0.0024(9)
C6 0.0206(14) 0.0263(13) 0.0183(13) -0.0028(10) 0.0007(10) -0.0035(10)
C11 0.0194(12) 0.0072(9) 0.0130(11) 0.0015(8) -0.0018(9) 0.0009(8)
C12 0.0156(11) 0.0108(10) 0.0168(12) 0.0043(9) -0.0001(9) 0.0024(9)
C13 0.0173(13) 0.0108(10) 0.0205(12) -0.0001(9) -0.0071(9) 0.0025(9)
C14 0.0257(13) 0.0112(10) 0.0115(10) 0.0009(9) -0.0054(10) 0.0011(8)
C15 0.0245(13) 0.0123(11) 0.0116(11) 0.0033(9) 0.0026(9) 0.0025(9)
C16 0.0169(12) 0.0096(10) 0.0149(11) -0.0016(9) 0.0015(9) 0.0036(9)
C21 0.0165(11) 0.0084(10) 0.0143(11) 0.0017(8) 0.0010(9) 0.0017(8)
C22 0.0204(13) 0.0095(10) 0.0154(12) -0.0012(9) 0.0011(10) 0.0042(8)
C23 0.0275(13) 0.0128(10) 0.0106(11) 0.0016(10) 0.0031(10) 0.0041(8)
C24 0.0315(14) 0.0126(11) 0.0103(12) 0.0037(10) -0.0067(10) 0.0009(8)
C25 0.0187(13) 0.0143(11) 0.0183(12) 0.0023(9) -0.0073(10) 0.0024(9)
C26 0.0122(11) 0.0132(10) 0.0158(12) 0.0038(8) -0.0021(9) 0.0003(9)

loop_
_atom_type_symbol
_atom_type_description
_atom_type_scat_dispersion_real
_atom_type_scat_dispersion_imag
_atom_type_scat_source
C C 0.0033 0.0016 'International Tables Vol C Tables 4.2.6.8 and 6.1.1.4'
H H 0.0000 0.0000 'International Tables Vol C Tables 4.2.6.8 and 6.1.1.4'
Si Si 0.0817 0.0704 'International Tables Vol C Tables 4.2.6.8 and 6.1.1.4'
Cr Cr 0.3209 0.6236 'International Tables Vol C Tables 4.2.6.8 and 6.1.1.4'

loop_
_geom_angle_atom_site_label_1
_geom_angle_atom_site_label_2
_geom_angle_atom_site_label_3
_geom_angle
C22 Cr1 C25 82.28(9)
C22 Cr1 C26 69.37(9)
C25 Cr1 C26 38.53(8)
C22 Cr1 C12 111.24(8)
C25 Cr1 C12 141.18(8)
C26 Cr1 C12 179.37(9)
C22 Cr1 C23 38.59(8)
C25 Cr1 C23 69.21(9)
C26 Cr1 C23 82.14(9)
C12 Cr1 C23 98.26(9)
C22 Cr1 C15 140.47(8)
C25 Cr1 C15 111.35(9)
C26 Cr1 C15 97.81(9)
C12 Cr1 C15 81.80(8)
C23 Cr1 C15 179.00(9)
C22 Cr1 C16 178.92(9)
C25 Cr1 C16 98.40(8)
C26 Cr1 C16 110.65(8)
C12 Cr1 C16 68.74(8)
C23 Cr1 C16 142.46(8)
C15 Cr1 C16 38.48(8)
C22 Cr1 C24 69.50(8)
C25 Cr1 C24 38.24(9)
C26 Cr1 C24 69.39(8)
C12 Cr1 C24 110.63(8)
C23 Cr1 C24 38.23(9)
C15 Cr1 C24 142.66(9)
C16 Cr1 C24 111.55(8)
C22 Cr1 C13 97.70(9)
C25 Cr1 C13 179.40(9)
C26 Cr1 C13 142.01(8)
C12 Cr1 C13 38.28(8)
C23 Cr1 C13 110.40(9)
C15 Cr1 C13 69.04(9)
C16 Cr1 C13 81.63(8)
C24 Cr1 C13 141.19(9)
C22 Cr1 C14 109.85(8)
C25 Cr1 C14 142.28(9)
C26 Cr1 C14 110.81(8)
C12 Cr1 C14 69.18(8)
C23 Cr1 C14 141.01(9)
C15 Cr1 C14 38.10(8)
C16 Cr1 C14 69.10(8)
C24 Cr1 C14 179.24(10)
C13 Cr1 C14 38.28(9)
C22 Cr1 C21 38.65(8)
C25 Cr1 C21 70.26(8)
C26 Cr1 C21 38.77(8)
C12 Cr1 C21 141.83(8)
C23 Cr1 C21 70.15(8)
C15 Cr1 C21 109.19(8)
C16 Cr1 C21 140.82(8)
C24 Cr1 C21 83.10(8)
C13 Cr1 C21 110.09(8)
C14 Cr1 C21 96.61(8)
C22 Cr1 C11 142.30(9)
C25 Cr1 C11 110.08(8)
C26 Cr1 C11 141.02(9)
C12 Cr1 C11 38.37(8)
C23 Cr1 C11 110.96(8)
C15 Cr1 C11 69.70(8)
C16 Cr1 C11 38.22(8)
C24 Cr1 C11 97.81(8)
C13 Cr1 C11 69.58(8)
C14 Cr1 C11 82.49(8)
C21 Cr1 C11 178.89(8)
C3 Si1 C1 109.93(11)
C3 Si1 C2 109.37(11)
C1 Si1 C2 107.97(10)
C3 Si1 C11 109.43(10)
C1 Si1 C11 111.51(10)
C2 Si1 C11 108.59(9)
Si1 C1 H1A 109.5
Si1 C1 H1B 109.5
H1A C1 H1B 109.5
Si1 C1 H1C 109.5
H1A C1 H1C 109.5
H1B C1 H1C 109.5
C6 Si2 C4 109.41(11)
C6 Si2 C5 108.81(11)
C4 Si2 C5 108.60(11)
C6 Si2 C21 110.99(10)
C4 Si2 C21 109.72(10)
C5 Si2 C21 109.27(9)
Si1 C2 H2A 109.5
Si1 C2 H2B 109.5
H2A C2 H2B 109.5
Si1 C2 H2C 109.5
H2A C2 H2C 109.5
H2B C2 H2C 109.5
Si1 C3 H3A 109.5
Si1 C3 H3B 109.5
H3A C3 H3B 109.5
Si1 C3 H3C 109.5
H3A C3 H3C 109.5
H3B C3 H3C 109.5
Si2 C4 H4A 109.5
Si2 C4 H4B 109.5
H4A C4 H4B 109.5
Si2 C4 H4C 109.5
H4A C4 H4C 109.5
H4B C4 H4C 109.5
Si2 C5 H5A 109.5
Si2 C5 H5B 109.5
H5A C5 H5B 109.5
Si2 C5 H5C 109.5
H5A C5 H5C 109.5
H5B C5 H5C 109.5
Si2 C6 H6A 109.5
Si2 C6 H6B 109.5
H6A C6 H6B 109.5
Si2 C6 H6C 109.5
H6A C6 H6C 109.5
H6B C6 H6C 109.5
C16 C11 C12 117.27(19)
C16 C11 Si1 120.91(16)
C12 C11 Si1 121.78(16)
C16 C11 Cr1 69.68(12)
C12 C11 Cr1 69.54(11)
Si1 C11 Cr1 134.08(10)
C13 C12 C11 121.6(2)
C13 C12 Cr1 71.12(12)
C11 C12 Cr1 72.09(12)
C13 C12 H12A 119.2
C11 C12 H12A 119.2
Cr1 C12 H12A 130.3
C12 C13 C14 119.8(2)
C12 C13 Cr1 70.60(12)
C14 C13 Cr1 70.93(13)
C12 C13 H13A 120.1
C14 C13 H13A 120.1
Cr1 C13 H13A 131.1
C15 C14 C13 119.8(2)
C15 C14 Cr1 70.66(13)
C13 C14 Cr1 70.79(12)
C15 C14 H14A 120.1
C13 C14 H14A 120.1
Cr1 C14 H14A 131.2
C14 C15 C16 119.9(2)
C14 C15 Cr1 71.24(13)
C16 C15 Cr1 70.79(12)
C14 C15 H15A 120.1
C16 C15 H15A 120.1
Cr1 C15 H15A 130.5
C15 C16 C11 121.6(2)
C15 C16 Cr1 70.73(12)
C11 C16 Cr1 72.10(12)
C15 C16 H16A 119.2
C11 C16 H16A 119.2
Cr1 C16 H16A 130.8
C22 C21 C26 117.47(19)
C22 C21 Si2 121.28(17)
C26 C21 Si2 121.24(16)
C22 C21 Cr1 69.92(12)
C26 C21 Cr1 69.96(11)
Si2 C21 Cr1 130.61(11)
C23 C22 C21 121.3(2)
C23 C22 Cr1 70.95(12)
C21 C22 Cr1 71.43(12)
C23 C22 H22A 119.4
C21 C22 H22A 119.4
Cr1 C22 H22A 131.1
C24 C23 C22 120.0(2)
C24 C23 Cr1 71.05(13)
C22 C23 Cr1 70.46(12)
C24 C23 H23A 120.0
C22 C23 H23A 120.0
Cr1 C23 H23A 131.3
C25 C24 C23 119.9(2)
C25 C24 Cr1 70.55(12)
C23 C24 Cr1 70.72(12)
C25 C24 H24A 120.0
C23 C24 H24A 120.0
Cr1 C24 H24A 131.5
C24 C25 C26 120.1(2)
C24 C25 Cr1 71.20(13)
C26 C25 Cr1 70.75(12)
C24 C25 H25A 119.9
C26 C25 H25A 119.9
Cr1 C25 H25A 130.8
C25 C26 C21 121.2(2)
C25 C26 Cr1 70.72(12)
C21 C26 Cr1 71.27(12)
C25 C26 H26A 119.4
C21 C26 H26A 119.4
Cr1 C26 H26A 131.5

loop_
_geom_bond_atom_site_label_1
_geom_bond_atom_site_label_2
_geom_bond_distance
Cr1 C22 2.138(2)
Cr1 C25 2.140(2)
Cr1 C26 2.140(2)
Cr1 C12 2.143(2)
Cr1 C23 2.144(2)
Cr1 C15 2.144(2)
Cr1 C16 2.145(2)
Cr1 C24 2.148(2)
Cr1 C13 2.150(2)
Cr1 C14 2.152(2)
Cr1 C21 2.1578(19)
Cr1 C11 2.1766(19)
Si1 C3 1.867(2)
Si1 C1 1.869(2)
Si1 C2 1.871(2)
Si1 C11 1.874(2)
C1 H1A 0.9800
C1 H1B 0.9800
C1 H1C 0.9800
Si2 C6 1.864(2)
Si2 C4 1.868(2)
Si2 C5 1.869(2)
Si2 C21 1.873(2)
C2 H2A 0.9800
C2 H2B 0.9800
C2 H2C 0.9800
C3 H3A 0.9800
C3 H3B 0.9800
C3 H3C 0.9800
C4 H4A 0.9800
C4 H4B 0.9800
C4 H4C 0.9800
C5 H5A 0.9800
C5 H5B 0.9800
C5 H5C 0.9800
C6 H6A 0.9800
C6 H6B 0.9800
C6 H6C 0.9800
C11 C16 1.415(3)
C11 C12 1.420(3)
C12 C13 1.408(3)
C12 H12A 0.9500
C13 C14 1.411(3)
C13 H13A 0.9500
C14 C15 1.402(3)
C14 H14A 0.9500
C15 C16 1.413(3)
C15 H15A 0.9500
C16 H16A 0.9500
C21 C22 1.422(3)
C21 C26 1.427(3)
C22 C23 1.415(3)
C22 H22A 0.9500
C23 C24 1.406(3)
C23 H23A 0.9500
C24 C25 1.405(3)
C24 H24A 0.9500
C25 C26 1.412(3)
C25 H25A 0.9500
C26 H26A 0.9500

loop_
_geom_torsion_atom_site_label_1
_geom_torsion_atom_site_label_2
_geom_torsion_atom_site_label_3
_geom_torsion_atom_site_label_4
_geom_torsion
C3 Si1 C11 C16 24.34(19)
C1 Si1 C11 C16 146.18(17)
C2 Si1 C11 C16 -94.98(18)
C3 Si1 C11 C12 -158.18(17)
C1 Si1 C11 C12 -36.3(2)
C2 Si1 C11 C12 82.50(18)
C3 Si1 C11 Cr1 -66.60(18)
C1 Si1 C11 Cr1 55.24(19)
C2 Si1 C11 Cr1 174.08(15)
C22 Cr1 C11 C16 178.46(14)
C25 Cr1 C11 C16 -77.72(14)
C26 Cr1 C11 C16 -48.46(18)
C12 Cr1 C11 C16 131.27(19)
C23 Cr1 C11 C16 -152.37(13)
C15 Cr1 C11 C16 28.43(12)
C24 Cr1 C11 C16 -115.17(13)
C13 Cr1 C11 C16 102.81(14)
C14 Cr1 C11 C16 65.54(13)
C22 Cr1 C11 C12 47.18(19)
C25 Cr1 C11 C12 151.01(13)
C26 Cr1 C11 C12 -179.73(14)
C23 Cr1 C11 C12 76.36(15)
C15 Cr1 C11 C12 -102.84(14)
C16 Cr1 C11 C12 -131.27(19)
C24 Cr1 C11 C12 113.56(14)
C13 Cr1 C11 C12 -28.46(13)
C14 Cr1 C11 C12 -65.73(13)
C22 Cr1 C11 Si1 -67.7(2)
C25 Cr1 C11 Si1 36.10(18)
C26 Cr1 C11 Si1 65.4(2)
C12 Cr1 C11 Si1 -114.9(2)
C23 Cr1 C11 Si1 -38.55(19)
C15 Cr1 C11 Si1 142.26(19)
C16 Cr1 C11 Si1 113.8(2)
C24 Cr1 C11 Si1 -1.34(18)
C13 Cr1 C11 Si1 -143.37(18)
C14 Cr1 C11 Si1 179.36(17)
C16 C11 C12 C13 0.8(3)
Si1 C11 C12 C13 -176.79(15)
Cr1 C11 C12 C13 53.24(18)
C16 C11 C12 Cr1 -52.46(17)
Si1 C11 C12 Cr1 129.97(14)
C22 Cr1 C12 C13 74.90(14)
C25 Cr1 C12 C13 179.56(15)
C23 Cr1 C12 C13 112.62(14)
C15 Cr1 C12 C13 -66.37(14)
C16 Cr1 C12 C13 -103.94(14)
C24 Cr1 C12 C13 150.11(13)
C14 Cr1 C12 C13 -29.10(13)
C21 Cr1 C12 C13 44.37(19)
C11 Cr1 C12 C13 -133.87(19)
C22 Cr1 C12 C11 -151.23(12)
C25 Cr1 C12 C11 -46.56(19)
C23 Cr1 C12 C11 -113.51(13)
C15 Cr1 C12 C11 67.50(13)
C16 Cr1 C12 C11 29.93(12)
C24 Cr1 C12 C11 -76.01(14)
C13 Cr1 C12 C11 133.87(19)
C14 Cr1 C12 C11 104.77(14)
C21 Cr1 C12 C11 178.24(13)
C11 C12 C13 C14 -0.6(3)
Cr1 C12 C13 C14 53.06(18)
C11 C12 C13 Cr1 -53.67(18)
C22 Cr1 C13 C12 -114.76(13)
C26 Cr1 C13 C12 179.10(14)
C23 Cr1 C13 C12 -77.06(14)
C15 Cr1 C13 C12 103.82(14)
C16 Cr1 C13 C12 66.10(13)
C24 Cr1 C13 C12 -48.08(19)
C14 Cr1 C13 C12 132.79(19)
C21 Cr1 C13 C12 -152.60(12)
C11 Cr1 C13 C12 28.52(13)
C22 Cr1 C13 C14 112.45(13)
C26 Cr1 C13 C14 46.30(19)
C12 Cr1 C13 C14 -132.79(19)
C23 Cr1 C13 C14 150.14(12)
C15 Cr1 C13 C14 -28.97(12)
C16 Cr1 C13 C14 -66.70(13)
C24 Cr1 C13 C14 179.12(13)
C21 Cr1 C13 C14 74.60(14)
C11 Cr1 C13 C14 -104.27(14)
C12 C13 C14 C15 0.0(3)
Cr1 C13 C14 C15 52.86(18)
C12 C13 C14 Cr1 -52.91(17)
C22 Cr1 C14 C15 150.30(12)
C25 Cr1 C14 C15 46.81(18)
C26 Cr1 C14 C15 75.57(13)
C12 Cr1 C14 C15 -103.75(13)
C23 Cr1 C14 C15 179.28(14)
C16 Cr1 C14 C15 -29.42(12)
C13 Cr1 C14 C15 -132.85(18)
C21 Cr1 C14 C15 112.86(13)
C11 Cr1 C14 C15 -66.49(13)
C22 Cr1 C14 C13 -76.85(14)
C25 Cr1 C14 C13 179.66(14)
C26 Cr1 C14 C13 -151.57(12)
C12 Cr1 C14 C13 29.10(12)
C23 Cr1 C14 C13 -47.87(18)
C15 Cr1 C14 C13 132.85(18)
C16 Cr1 C14 C13 103.43(14)
C21 Cr1 C14 C13 -114.28(13)
C11 Cr1 C14 C13 66.36(13)
C13 C14 C15 C16 0.5(3)
Cr1 C14 C15 C16 53.42(17)
C13 C14 C15 Cr1 -52.92(18)
C22 Cr1 C15 C14 -47.08(19)
C25 Cr1 C15 C14 -151.39(12)
C26 Cr1 C15 C14 -113.97(13)
C12 Cr1 C15 C14 66.53(12)
C16 Cr1 C15 C14 132.49(18)
C24 Cr1 C15 C14 179.99(14)
C13 Cr1 C15 C14 29.10(12)
C21 Cr1 C15 C14 -75.74(14)
C11 Cr1 C15 C14 104.23(13)
C22 Cr1 C15 C16 -179.56(14)
C25 Cr1 C15 C16 76.13(14)
C26 Cr1 C15 C16 113.55(13)
C12 Cr1 C15 C16 -65.95(13)
C24 Cr1 C15 C16 47.50(19)
C13 Cr1 C15 C16 -103.38(14)
C14 Cr1 C15 C16 -132.49(18)
C21 Cr1 C15 C16 151.78(13)
C11 Cr1 C15 C16 -28.26(13)
C14 C15 C16 C11 -0.3(3)
Cr1 C15 C16 C11 53.31(18)
C14 C15 C16 Cr1 -53.63(17)
C12 C11 C16 C15 -0.3(3)
Si1 C11 C16 C15 177.29(15)
Cr1 C11 C16 C15 -52.70(18)
C12 C11 C16 Cr1 52.39(16)
Si1 C11 C16 Cr1 -130.01(14)
C25 Cr1 C16 C15 -113.94(13)
C26 Cr1 C16 C15 -76.07(14)
C12 Cr1 C16 C15 104.10(14)
C23 Cr1 C16 C15 179.43(16)
C24 Cr1 C16 C15 -151.26(13)
C13 Cr1 C16 C15 66.67(14)
C14 Cr1 C16 C15 29.15(13)
C21 Cr1 C16 C15 -44.98(19)
C11 Cr1 C16 C15 134.14(19)
C25 Cr1 C16 C11 111.92(13)
C26 Cr1 C16 C11 149.79(12)
C12 Cr1 C16 C11 -30.04(13)
C23 Cr1 C16 C11 45.3(2)
C15 Cr1 C16 C11 -134.14(19)
C24 Cr1 C16 C11 74.60(14)
C13 Cr1 C16 C11 -67.47(13)
C14 Cr1 C16 C11 -104.99(14)
C21 Cr1 C16 C11 -179.12(13)
C6 Si2 C21 C22 -149.92(17)
C4 Si2 C21 C22 -28.88(19)
C5 Si2 C21 C22 90.09(19)
C6 Si2 C21 C26 29.2(2)
C4 Si2 C21 C26 150.20(16)
C5 Si2 C21 C26 -90.84(19)
C6 Si2 C21 Cr1 -60.39(18)
C4 Si2 C21 Cr1 60.65(17)
C5 Si2 C21 Cr1 179.61(14)
C25 Cr1 C21 C22 -102.71(14)
C26 Cr1 C21 C22 -131.01(19)
C12 Cr1 C21 C22 49.30(18)
C23 Cr1 C21 C22 -28.46(13)
C15 Cr1 C21 C22 150.74(13)
C16 Cr1 C21 C22 178.50(14)
C24 Cr1 C21 C22 -65.57(13)
C13 Cr1 C21 C22 76.77(14)
C14 Cr1 C21 C22 113.73(14)
C22 Cr1 C21 C26 131.01(19)
C25 Cr1 C21 C26 28.30(13)
C12 Cr1 C21 C26 -179.70(14)
C23 Cr1 C21 C26 102.55(14)
C15 Cr1 C21 C26 -78.25(14)
C16 Cr1 C21 C26 -50.49(18)
C24 Cr1 C21 C26 65.44(13)
C13 Cr1 C21 C26 -152.22(13)
C14 Cr1 C21 C26 -115.26(14)
C22 Cr1 C21 Si2 -114.5(2)
C25 Cr1 C21 Si2 142.78(17)
C26 Cr1 C21 Si2 114.5(2)
C12 Cr1 C21 Si2 -65.2(2)
C23 Cr1 C21 Si2 -142.97(17)
C15 Cr1 C21 Si2 36.23(18)
C16 Cr1 C21 Si2 64.0(2)
C24 Cr1 C21 Si2 179.93(16)
C13 Cr1 C21 Si2 -37.74(18)
C14 Cr1 C21 Si2 -0.78(16)
C26 C21 C22 C23 -0.4(3)
Si2 C21 C22 C23 178.70(15)
Cr1 C21 C22 C23 52.63(18)
C26 C21 C22 Cr1 -53.04(17)
Si2 C21 C22 Cr1 126.07(15)
C25 Cr1 C22 C23 -66.15(14)
C26 Cr1 C22 C23 -103.73(15)
C12 Cr1 C22 C23 76.12(15)
C15 Cr1 C22 C23 179.45(15)
C24 Cr1 C22 C23 -28.85(14)
C13 Cr1 C22 C23 113.24(14)
C14 Cr1 C22 C23 150.74(14)
C21 Cr1 C22 C23 -134.1(2)
C11 Cr1 C22 C23 46.9(2)
C25 Cr1 C22 C21 67.91(13)
C26 Cr1 C22 C21 30.33(13)
C12 Cr1 C22 C21 -149.83(12)
C23 Cr1 C22 C21 134.1(2)
C15 Cr1 C22 C21 -46.49(19)
C24 Cr1 C22 C21 105.21(14)
C13 Cr1 C22 C21 -112.70(13)
C14 Cr1 C22 C21 -75.20(14)
C11 Cr1 C22 C21 -179.07(13)
C21 C22 C23 C24 0.1(3)
Cr1 C22 C23 C24 52.91(17)
C21 C22 C23 Cr1 -52.85(18)
C22 Cr1 C23 C24 -133.1(2)
C25 Cr1 C23 C24 -28.89(13)
C26 Cr1 C23 C24 -66.49(13)
C12 Cr1 C23 C24 113.02(13)
C16 Cr1 C23 C24 47.4(2)
C13 Cr1 C23 C24 150.62(13)
C14 Cr1 C23 C24 179.97(14)
C21 Cr1 C23 C24 -104.59(14)
C11 Cr1 C23 C24 75.46(15)
C25 Cr1 C23 C22 104.20(15)
C26 Cr1 C23 C22 66.60(14)
C12 Cr1 C23 C22 -113.89(14)
C16 Cr1 C23 C22 -179.54(15)
C24 Cr1 C23 C22 133.1(2)
C13 Cr1 C23 C22 -76.29(15)
C14 Cr1 C23 C22 -46.94(19)
C21 Cr1 C23 C22 28.50(13)
C11 Cr1 C23 C22 -151.45(13)
C22 C23 C24 C25 -0.1(3)
Cr1 C23 C24 C25 52.54(18)
C22 C23 C24 Cr1 -52.64(17)
C22 Cr1 C24 C25 -104.05(15)
C26 Cr1 C24 C25 -29.19(13)
C12 Cr1 C24 C25 150.14(13)
C23 Cr1 C24 C25 -133.15(19)
C15 Cr1 C24 C25 46.1(2)
C16 Cr1 C24 C25 75.68(14)
C13 Cr1 C24 C25 179.65(14)
C21 Cr1 C24 C25 -66.67(14)
C11 Cr1 C24 C25 112.69(13)
C22 Cr1 C24 C23 29.10(12)
C25 Cr1 C24 C23 133.15(19)
C26 Cr1 C24 C23 103.96(14)
C12 Cr1 C24 C23 -76.72(14)
C15 Cr1 C24 C23 179.26(14)
C16 Cr1 C24 C23 -151.18(12)
C13 Cr1 C24 C23 -47.21(18)
C21 Cr1 C24 C23 66.47(13)
C11 Cr1 C24 C23 -114.16(13)
C23 C24 C25 C26 0.5(3)
Cr1 C24 C25 C26 53.12(18)
C23 C24 C25 Cr1 -52.61(18)
C22 Cr1 C25 C24 66.48(14)
C26 Cr1 C25 C24 132.9(2)
C12 Cr1 C25 C24 -48.0(2)
C23 Cr1 C25 C24 28.88(12)
C15 Cr1 C25 C24 -152.00(13)
C16 Cr1 C25 C24 -114.37(14)
C14 Cr1 C25 C24 179.12(14)
C21 Cr1 C25 C24 104.42(14)
C11 Cr1 C25 C24 -76.70(14)
C22 Cr1 C25 C26 -66.40(13)
C12 Cr1 C25 C26 179.10(14)
C23 Cr1 C25 C26 -104.00(14)
C15 Cr1 C25 C26 75.12(14)
C16 Cr1 C25 C26 112.75(13)
C24 Cr1 C25 C26 -132.9(2)
C14 Cr1 C25 C26 46.24(19)
C21 Cr1 C25 C26 -28.46(13)
C11 Cr1 C25 C26 150.42(13)
C24 C25 C26 C21 -0.9(3)
Cr1 C25 C26 C21 52.45(18)
C24 C25 C26 Cr1 -53.33(18)
C22 C21 C26 C25 0.8(3)
Si2 C21 C26 C25 -178.30(15)
Cr1 C21 C26 C25 -52.21(17)
C22 C21 C26 Cr1 53.01(17)
Si2 C21 C26 Cr1 -126.09(14)
C22 Cr1 C26 C25 104.02(14)
C23 Cr1 C26 C25 66.31(14)
C15 Cr1 C26 C25 -114.70(14)
C16 Cr1 C26 C25 -77.14(14)
C24 Cr1 C26 C25 28.99(13)
C13 Cr1 C26 C25 179.58(15)
C14 Cr1 C26 C25 -151.79(13)
C21 Cr1 C26 C25 134.25(19)
C11 Cr1 C26 C25 -47.48(19)
C22 Cr1 C26 C21 -30.24(12)
C25 Cr1 C26 C21 -134.25(19)
C23 Cr1 C26 C21 -67.94(13)
C15 Cr1 C26 C21 111.05(13)
C16 Cr1 C26 C21 148.61(12)
C24 Cr1 C26 C21 -105.27(14)
C13 Cr1 C26 C21 45.32(19)
C14 Cr1 C26 C21 73.95(14)
C11 Cr1 C26 C21 178.27(13)
